data_7038060
loop_
_publ_author_name
'Fern\'andez-Cestau, Julio'
'Gim\'enez, Nora'
'Lalinde, Elena'
'Monta\~no, Patricia'
'Moreno, M. Teresa'
'S\'anchez, Sergio'
'Weber, Michael D.'
'Costa, Rub\'en D'

_publ_section_title
;
 Alkynyl bridged cyclometalated Ir2M2 clusters: impact of the heterometal
 in the photo- and electro-luminescence properties.
;
_journal_issue 8
_journal_name_full 'Dalton transactions (Cambridge, England : 2003)'
_journal_page_first 3251
_journal_page_last 3255
_journal_paper_doi 10.1039/c5dt04027b
_journal_volume 45
_journal_year 2016
_chemical_absolute_configuration ad
_chemical_formula_moiety 'C68  H58  Ir2  N4  O4'
_chemical_formula_sum 'C68 H58 Ir2 N4 O4'
_chemical_formula_weight 1379.58
_space_group_IT_number 43
_symmetry_cell_setting orthorhombic
_symmetry_Int_Tables_number 43
_symmetry_space_group_name_Hall 'F -2d -2d'
_symmetry_space_group_name_H-M 'F d 2 d'
_atom_sites_solution_hydrogens geom
_audit_conform_dict_location ftp://ftp.iucr.org/pub/cif_core.dic
_audit_conform_dict_name cif_core.dic
_audit_conform_dict_version 2.4.3
_audit_creation_date 2015-11-11T11:11:14-00:00
_audit_creation_method 'WinGX routine CIF_UPDATE'
_audit_update_record
;
2016-01-18 deposited with the CCDC.
2016-01-19 downloaded from the CCDC.
;
_cell_angle_alpha 90
_cell_angle_beta 90
_cell_angle_gamma 90
_cell_formula_units_Z 8
_cell_length_a 14.8430(4)
_cell_length_b 26.4860(7)
_cell_length_c 27.9730(8)
_cell_measurement_reflns_used 5648
_cell_measurement_temperature 220(2)
_cell_measurement_theta_max 27.477
_cell_measurement_theta_min 3.107
_cell_measurement_wavelength 0.71073
_cell_volume 10997.1(5)
_computing_molecular_graphics 'Ortep for Windows (Farrugia, 2012)'
_computing_publication_material 'WinGX publication routines (Farrugia, 2012)'
_computing_structure_refinement 'SHELXL-2014/7 (Sheldrick, 2014)'
_diffrn_ambient_temperature 220(2)
_diffrn_detector 'CCD plate'
_diffrn_measured_fraction_theta_full 0.997
_diffrn_measured_fraction_theta_max 0.995
_diffrn_measurement_device '95mm CCD camera on \k-goniostat'
_diffrn_measurement_device_type KappaCCD
_diffrn_measurement_method 'CCD rotation images, thick slices'
_diffrn_radiation_monochromator 'horizonally mounted graphite crystal'
_diffrn_radiation_probe x-ray
_diffrn_radiation_type MoK\a
_diffrn_radiation_wavelength 0.71073
_diffrn_reflns_av_R_equivalents 0.0577
_diffrn_reflns_av_unetI/netI 0.0344
_diffrn_reflns_laue_measured_fraction_full 0.997
_diffrn_reflns_laue_measured_fraction_max 0.995
_diffrn_reflns_limit_h_max 19
_diffrn_reflns_limit_h_min -19
_diffrn_reflns_limit_k_max 34
_diffrn_reflns_limit_k_min -34
_diffrn_reflns_limit_l_max 36
_diffrn_reflns_limit_l_min -36
_diffrn_reflns_number 41527
_diffrn_reflns_point_group_measured_fraction_full 0.997
_diffrn_reflns_point_group_measured_fraction_max 0.995
_diffrn_reflns_theta_full 25.242
_diffrn_reflns_theta_max 27.477
_diffrn_reflns_theta_min 3.107
_diffrn_source 'Enraf Nonius FR590'
_diffrn_standards_number 0
_exptl_absorpt_coefficient_mu 4.891
_exptl_absorpt_correction_T_max 0.617
_exptl_absorpt_correction_T_min 0.539
_exptl_absorpt_correction_type multi-scan
_exptl_absorpt_process_details
;
        [c.f. r.h. blessing, acta cryst. (1995), a51, 33-38]
;
_exptl_crystal_colour yellow
_exptl_crystal_density_diffrn 1.667
_exptl_crystal_density_method 'not measured'
_exptl_crystal_description block
_exptl_crystal_F_000 5440
_exptl_crystal_size_max 0.1
_exptl_crystal_size_mid 0.1
_exptl_crystal_size_min 0.1
_refine_diff_density_max 0.812
_refine_diff_density_min -0.745
_refine_diff_density_rms 0.084
_refine_ls_abs_structure_details
;
 Refined as an inversion twin.
;
_refine_ls_abs_structure_Flack -0.001(10)
_refine_ls_extinction_method none
_refine_ls_goodness_of_fit_ref 1.029
_refine_ls_hydrogen_treatment constr
_refine_ls_matrix_type full
_refine_ls_number_constraints 0
_refine_ls_number_parameters 353
_refine_ls_number_reflns 6268
_refine_ls_number_restraints 1
_refine_ls_restrained_S_all 1.028
_refine_ls_R_factor_all 0.0311
_refine_ls_R_factor_gt 0.0243
_refine_ls_shift/su_max 0.007
_refine_ls_shift/su_mean 0
_refine_ls_structure_factor_coef Fsqd
_refine_ls_weighting_details 'w=1/[\s^2^(Fo^2^)+(0.0250P)^2^+12.7719P] where P=(Fo^2^+2Fc^2^)/3'
_refine_ls_weighting_scheme calc
_refine_ls_wR_factor_gt 0.0483
_refine_ls_wR_factor_ref 0.0503
_reflns_Friedel_coverage 0.957
_reflns_friedel_fraction_full 0.997
_reflns_friedel_fraction_max 0.995
_reflns_number_gt 5649
_reflns_number_total 6268
_reflns_threshold_expression 'I > 2\s(I)'
_cod_data_source_file c5dt04027b2.cif
_cod_data_source_block 1
_cod_depositor_comments 'Adding full bibliography for 7038060--7038062.cif.'
_cod_database_code 7038060

loop_
_symmetry_equiv_pos_as_xyz
'x, y, z'
'-x, y, -z'
'-x+1/4, y+1/4, z+1/4'
'x+1/4, y+1/4, -z+1/4'
'x, y+1/2, z+1/2'
'-x, y+1/2, -z+1/2'
'-x+1/4, y+3/4, z+3/4'
'x+1/4, y+3/4, -z+3/4'
'x+1/2, y, z+1/2'
'-x+1/2, y, -z+1/2'
'-x+3/4, y+1/4, z+3/4'
'x+3/4, y+1/4, -z+3/4'
'x+1/2, y+1/2, z'
'-x+1/2, y+1/2, -z'
'-x+3/4, y+3/4, z+1/4'
'x+3/4, y+3/4, -z+1/4'

loop_
_atom_site_label
_atom_site_type_symbol
_atom_site_fract_x
_atom_site_fract_y
_atom_site_fract_z
_atom_site_U_iso_or_equiv
_atom_site_adp_type
_atom_site_occupancy
_atom_site_site_symmetry_order
_atom_site_calc_flag
_atom_site_refinement_flags_posn
_atom_site_refinement_flags_adp
Ir1 Ir 0.35176(2) 1.68937(2) 1.21215(2) 0.02553(6) Uani 1 1 d . .
N1 N 0.3732(4) 1.6141(2) 1.1992(2) 0.0331(13) Uani 1 1 d . .
N2 N 0.3500(3) 1.7673(3) 1.2172(2) 0.0318(16) Uani 1 1 d . .
O1 O 0.0019(4) 1.75531(19) 1.06002(18) 0.0536(13) Uani 1 1 d . .
O2 O 0.7132(5) 1.6420(3) 1.0721(4) 0.114(3) Uani 1 1 d . .
C1 C 0.2136(4) 1.6828(3) 1.20907(18) 0.0223(14) Uani 1 1 d . .
C2 C 0.1317(4) 1.6805(2) 1.20338(19) 0.0258(15) Uani 1 1 d . .
C3 C 0.0545(4) 1.6856(3) 1.17147(17) 0.0265(11) Uani 1 1 d . .
C4 C -0.0264(4) 1.6599(2) 1.1770(2) 0.0324(14) Uani 1 1 d . .
H4 H -0.0358 1.6392 1.2034 0.039 Uiso 1 1 calc R U
C5 C -0.0935(4) 1.6656(3) 1.1424(2) 0.0374(15) Uani 1 1 d . .
H5 H -0.147 1.6477 1.1454 0.045 Uiso 1 1 calc R U
C6 C -0.0820(4) 1.6973(3) 1.1037(2) 0.0383(16) Uani 1 1 d . .
H6 H -0.1276 1.7007 1.0811 0.046 Uiso 1 1 calc R U
C7 C -0.0026(5) 1.7239(2) 1.0985(2) 0.0369(15) Uani 1 1 d . .
C8 C 0.0657(4) 1.7176(2) 1.1319(2) 0.0302(13) Uani 1 1 d . .
H8 H 0.1197 1.7349 1.1279 0.036 Uiso 1 1 calc R U
C9 C 0.0842(7) 1.7819(4) 1.0520(3) 0.066(3) Uani 1 1 d . .
H9A H 0.0785 1.8025 1.024 0.099 Uiso 1 1 calc R U
H9B H 0.0972 1.8029 1.0791 0.099 Uiso 1 1 calc R U
H9C H 0.1323 1.7581 1.0476 0.099 Uiso 1 1 calc R U
C10 C 0.3075(6) 1.5801(3) 1.1918(2) 0.0442(17) Uani 1 1 d . .
H10 H 0.2481 1.5894 1.1975 0.053 Uiso 1 1 calc R U
C11 C 0.3254(7) 1.5319(3) 1.1759(3) 0.054(2) Uani 1 1 d . .
H11 H 0.2784 1.5092 1.1709 0.065 Uiso 1 1 calc R U
C12 C 0.4124(8) 1.5173(4) 1.1673(3) 0.064(3) Uani 1 1 d . .
H12 H 0.4253 1.4851 1.1559 0.077 Uiso 1 1 calc R U
C13 C 0.4804(6) 1.5514(3) 1.1761(2) 0.057(2) Uani 1 1 d . .
H13 H 0.54 1.5417 1.1716 0.068 Uiso 1 1 calc R U
C14 C 0.4615(5) 1.6002(3) 1.1917(2) 0.0434(18) Uani 1 1 d . .
C15 C 0.5270(5) 1.6407(3) 1.1984(2) 0.0447(19) Uani 1 1 d . .
C16 C 0.6195(6) 1.6332(4) 1.1958(3) 0.065(3) Uani 1 1 d . .
H16 H 0.6422 1.601 1.1903 0.078 Uiso 1 1 calc R U
C17 C 0.6775(6) 1.6732(6) 1.2012(3) 0.080(5) Uani 1 1 d . .
H17 H 0.7395 1.6684 1.1996 0.096 Uiso 1 1 calc R U
C18 C 0.6418(6) 1.7211(6) 1.2089(3) 0.075(4) Uani 1 1 d . .
H18 H 0.6807 1.7484 1.2124 0.09 Uiso 1 1 calc R U
C19 C 0.5503(6) 1.7289(4) 1.2117(2) 0.054(2) Uani 1 1 d . .
H19 H 0.5283 1.7615 1.216 0.065 Uiso 1 1 calc R U
C20 C 0.4893(4) 1.6879(6) 1.20794(19) 0.0389(14) Uani 1 1 d . .
C21 C 0.3585(4) 1.7933(2) 1.2579(3) 0.0411(16) Uani 1 1 d . .
H21 H 0.3596 1.7757 1.2867 0.049 Uiso 1 1 calc R U
C22 C 0.3658(6) 1.8453(3) 1.2589(4) 0.059(2) Uani 1 1 d . .
H22 H 0.3714 1.8623 1.2878 0.071 Uiso 1 1 calc R U
C23 C 0.3647(7) 1.8715(4) 1.2166(4) 0.079(3) Uani 1 1 d . .
H23 H 0.3699 1.9065 1.2163 0.094 Uiso 1 1 calc R U
C24 C 0.3557(7) 1.8450(4) 1.1746(5) 0.075(4) Uani 1 1 d . .
H24 H 0.354 1.8622 1.1457 0.09 Uiso 1 1 calc R U
C25 C 0.3491(5) 1.7929(3) 1.1749(3) 0.0467(19) Uani 1 1 d . .
C26 C 0.3427(5) 1.7598(3) 1.1332(3) 0.048(2) Uani 1 1 d . .
C27 C 0.3328(5) 1.7788(4) 1.0868(3) 0.066(3) Uani 1 1 d . .
H27 H 0.3309 1.8135 1.0817 0.079 Uiso 1 1 calc R U
C28 C 0.3261(6) 1.7464(5) 1.0495(3) 0.079(3) Uani 1 1 d . .
H28 H 0.3193 1.759 1.0187 0.095 Uiso 1 1 calc R U
C29 C 0.3291(5) 1.6950(5) 1.0567(2) 0.070(3) Uani 1 1 d . .
H29 H 0.3257 1.6732 1.0306 0.084 Uiso 1 1 calc R U
C30 C 0.3373(5) 1.6753(4) 1.1030(2) 0.057(3) Uani 1 1 d . .
H30 H 0.3372 1.6406 1.1077 0.068 Uiso 1 1 calc R U
C31 C 0.3454(4) 1.7074(3) 1.1416(2) 0.0392(18) Uani 1 1 d . .
C32 C 0.5576(7) 1.6374(4) 1.0652(4) 0.089(3) Uani 1 1 d . .
H32A H 0.5139 1.6108 1.0625 0.133 Uiso 1 1 calc R U
H32B H 0.5455 1.6569 1.0934 0.133 Uiso 1 1 calc R U
H32C H 0.5541 1.6587 1.0375 0.133 Uiso 1 1 calc R U
C33 C 0.6477(7) 1.6155(4) 1.0685(3) 0.061(3) Uani 1 1 d . .
C34 C 0.6537(10) 1.5604(4) 1.0678(6) 0.127(6) Uani 1 1 d . .
H34A H 0.5944 1.5463 1.0647 0.19 Uiso 1 1 calc R U
H34B H 0.6901 1.5499 1.0412 0.19 Uiso 1 1 calc R U
H34C H 0.6805 1.5488 1.097 0.19 Uiso 1 1 calc R U

loop_
_atom_site_aniso_label
_atom_site_aniso_U_11
_atom_site_aniso_U_22
_atom_site_aniso_U_33
_atom_site_aniso_U_23
_atom_site_aniso_U_13
_atom_site_aniso_U_12
Ir1 0.02057(10) 0.03566(10) 0.02036(9) 0.00490(10) -0.00018(9) 0.00161(11)
N1 0.034(3) 0.044(4) 0.021(3) 0.000(3) -0.002(3) 0.012(3)
N2 0.021(3) 0.034(3) 0.040(4) 0.013(2) -0.006(2) -0.005(2)
O1 0.054(3) 0.059(3) 0.048(3) 0.019(2) -0.023(3) -0.006(3)
O2 0.062(5) 0.124(7) 0.156(8) -0.050(6) 0.007(5) -0.004(5)
C1 0.028(3) 0.023(4) 0.015(2) -0.003(2) 0.000(2) 0.002(3)
C2 0.027(3) 0.033(4) 0.017(3) -0.005(2) 0.000(2) 0.001(3)
C3 0.026(3) 0.028(3) 0.025(2) -0.007(3) -0.005(2) 0.003(3)
C4 0.029(3) 0.040(3) 0.028(3) -0.007(3) 0.001(3) -0.005(3)
C5 0.022(3) 0.049(4) 0.041(4) -0.011(3) -0.003(3) -0.005(3)
C6 0.029(3) 0.048(4) 0.038(3) -0.011(3) -0.011(3) 0.006(3)
C7 0.039(4) 0.034(3) 0.037(4) -0.002(3) -0.011(3) 0.009(3)
C8 0.030(3) 0.028(3) 0.033(3) -0.003(2) -0.006(3) -0.002(3)
C9 0.071(6) 0.064(5) 0.063(5) 0.033(4) -0.021(5) -0.024(5)
C10 0.057(5) 0.043(4) 0.033(4) -0.003(3) -0.004(4) 0.018(4)
C11 0.074(6) 0.039(4) 0.050(5) -0.003(4) -0.007(4) 0.011(4)
C12 0.102(8) 0.050(5) 0.039(5) -0.009(4) -0.001(5) 0.037(5)
C13 0.064(5) 0.077(6) 0.028(4) 0.004(4) 0.009(4) 0.041(5)
C14 0.045(4) 0.066(5) 0.019(3) 0.004(3) 0.001(3) 0.025(4)
C15 0.030(4) 0.084(6) 0.020(3) 0.004(4) 0.004(3) 0.014(4)
C16 0.036(5) 0.126(9) 0.033(4) -0.003(5) -0.002(4) 0.033(5)
C17 0.021(4) 0.177(16) 0.041(5) -0.002(6) 0.003(4) 0.010(7)
C18 0.025(5) 0.152(13) 0.049(6) 0.012(6) -0.004(4) -0.016(6)
C19 0.033(5) 0.088(6) 0.040(5) 0.011(4) -0.001(3) -0.014(4)
C20 0.022(3) 0.070(4) 0.025(3) 0.009(4) -0.001(2) -0.002(5)
C21 0.038(4) 0.034(3) 0.052(4) 0.007(3) -0.013(3) -0.004(3)
C22 0.057(5) 0.032(4) 0.089(7) 0.005(4) -0.028(5) -0.007(4)
C23 0.080(7) 0.045(5) 0.111(9) 0.027(5) -0.047(6) -0.020(5)
C24 0.072(7) 0.061(6) 0.091(8) 0.050(6) -0.023(6) -0.018(5)
C25 0.036(4) 0.053(4) 0.051(5) 0.028(4) -0.010(3) -0.010(3)
C26 0.031(4) 0.068(5) 0.045(4) 0.034(4) 0.003(3) 0.004(3)
C27 0.048(5) 0.103(7) 0.046(5) 0.035(5) -0.005(4) -0.002(4)
C28 0.049(6) 0.154(11) 0.034(5) 0.041(6) 0.003(4) 0.014(6)
C29 0.046(5) 0.140(9) 0.024(3) 0.002(6) 0.001(3) 0.019(7)
C30 0.035(4) 0.107(9) 0.028(3) 0.005(4) 0.003(3) 0.011(4)
C31 0.021(3) 0.070(5) 0.027(3) 0.014(3) -0.001(3) 0.002(3)
C32 0.060(6) 0.114(9) 0.092(8) 0.025(7) 0.006(6) 0.019(6)
C33 0.064(6) 0.077(7) 0.042(5) 0.000(4) 0.010(4) 0.010(5)
C34 0.147(13) 0.081(8) 0.152(13) 0.040(8) 0.076(10) 0.040(8)

loop_
_atom_type_symbol
_atom_type_description
_atom_type_scat_dispersion_real
_atom_type_scat_dispersion_imag
_atom_type_scat_source
C C 0.0033 0.0016 'International Tables Vol C Tables 4.2.6.8 and 6.1.1.4'
H H 0 0 'International Tables Vol C Tables 4.2.6.8 and 6.1.1.4'
Ir Ir -1.4442 7.9887 'International Tables Vol C Tables 4.2.6.8 and 6.1.1.4'
N N 0.0061 0.0033 'International Tables Vol C Tables 4.2.6.8 and 6.1.1.4'
O O 0.0106 0.006 'International Tables Vol C Tables 4.2.6.8 and 6.1.1.4'

loop_
_geom_angle_atom_site_label_1
_geom_angle_atom_site_label_2
_geom_angle_atom_site_label_3
_geom_angle
_geom_angle_site_symmetry_1
_geom_angle_site_symmetry_3
C31 Ir1 C20 89.7(3) . .
C31 Ir1 N1 93.6(3) . .
C20 Ir1 N1 79.4(5) . .
C31 Ir1 C1 86.2(2) . .
C20 Ir1 C1 171.7(4) . .
N1 Ir1 C1 93.7(3) . .
C31 Ir1 N2 80.3(3) . .
C20 Ir1 N2 92.1(5) . .
N1 Ir1 N2 169.6(3) . .
C1 Ir1 N2 94.3(3) . .
C31 Ir1 C2 171.5(3) . 10_557
C20 Ir1 C2 87.3(2) . 10_557
N1 Ir1 C2 93.6(2) . 10_557
C1 Ir1 C2 97.8(2) . 10_557
N2 Ir1 C2 91.8(2) . 10_557
C31 Ir1 C1 152.2(2) . 10_557
C20 Ir1 C1 116.9(2) . 10_557
N1 Ir1 C1 98.8(3) . 10_557
C1 Ir1 C1 68.4(2) . 10_557
N2 Ir1 C1 90.2(3) . 10_557
C2 Ir1 C1 29.6(2) 10_557 10_557
C10 N1 C14 119.2(7) . .
C10 N1 Ir1 124.4(5) . .
C14 N1 Ir1 115.8(5) . .
C21 N2 C25 119.0(7) . .
C21 N2 Ir1 124.8(5) . .
C25 N2 Ir1 115.9(5) . .
C7 O1 C9 117.8(6) . .
C2 C1 Ir1 174.6(5) . .
C2 C1 Ir1 74.0(3) . 10_557
Ir1 C1 Ir1 110.8(2) . 10_557
C1 C2 C3 148.5(6) . .
C1 C2 Ir1 76.4(3) . 10_557
C3 C2 Ir1 132.7(4) . 10_557
C4 C3 C8 119.1(5) . .
C4 C3 C2 124.4(6) . .
C8 C3 C2 116.5(5) . .
C3 C4 C5 119.0(6) . .
C3 C4 H4 120.5 . .
C5 C4 H4 120.5 . .
C6 C5 C4 121.5(6) . .
C6 C5 H5 119.3 . .
C4 C5 H5 119.3 . .
C7 C6 C5 119.8(6) . .
C7 C6 H6 120.1 . .
C5 C6 H6 120.1 . .
O1 C7 C6 115.8(6) . .
O1 C7 C8 124.7(6) . .
C6 C7 C8 119.5(6) . .
C7 C8 C3 121.1(6) . .
C7 C8 H8 119.4 . .
C3 C8 H8 119.4 . .
O1 C9 H9A 109.5 . .
O1 C9 H9B 109.5 . .
H9A C9 H9B 109.5 . .
O1 C9 H9C 109.5 . .
H9A C9 H9C 109.5 . .
H9B C9 H9C 109.5 . .
N1 C10 C11 122.1(8) . .
N1 C10 H10 119 . .
C11 C10 H10 119 . .
C12 C11 C10 120.0(9) . .
C12 C11 H11 120 . .
C10 C11 H11 120 . .
C11 C12 C13 118.4(8) . .
C11 C12 H12 120.8 . .
C13 C12 H12 120.8 . .
C12 C13 C14 121.1(8) . .
C12 C13 H13 119.5 . .
C14 C13 H13 119.5 . .
N1 C14 C13 119.3(8) . .
N1 C14 C15 114.6(6) . .
C13 C14 C15 126.0(7) . .
C16 C15 C20 122.3(9) . .
C16 C15 C14 123.1(8) . .
C20 C15 C14 114.6(7) . .
C17 C16 C15 120.3(11) . .
C17 C16 H16 119.9 . .
C15 C16 H16 119.9 . .
C16 C17 C18 118.8(9) . .
C16 C17 H17 120.6 . .
C18 C17 H17 120.6 . .
C19 C18 C17 121.5(12) . .
C19 C18 H18 119.3 . .
C17 C18 H18 119.3 . .
C18 C19 C20 120.7(12) . .
C18 C19 H19 119.7 . .
C20 C19 H19 119.7 . .
C15 C20 C19 116.4(7) . .
C15 C20 Ir1 115.4(8) . .
C19 C20 Ir1 128.2(10) . .
N2 C21 C22 122.6(7) . .
N2 C21 H21 118.7 . .
C22 C21 H21 118.7 . .
C23 C22 C21 119.1(9) . .
C23 C22 H22 120.5 . .
C21 C22 H22 120.5 . .
C22 C23 C24 118.6(9) . .
C22 C23 H23 120.7 . .
C24 C23 H23 120.7 . .
C23 C24 C25 120.7(9) . .
C23 C24 H24 119.6 . .
C25 C24 H24 119.6 . .
N2 C25 C24 120.1(9) . .
N2 C25 C26 113.3(7) . .
C24 C25 C26 126.7(8) . .
C27 C26 C31 120.8(9) . .
C27 C26 C25 122.0(8) . .
C31 C26 C25 117.2(6) . .
C28 C27 C26 119.6(9) . .
C28 C27 H27 120.2 . .
C26 C27 H27 120.2 . .
C27 C28 C29 120.8(7) . .
C27 C28 H28 119.6 . .
C29 C28 H28 119.6 . .
C28 C29 C30 120.3(9) . .
C28 C29 H29 119.8 . .
C30 C29 H29 119.8 . .
C31 C30 C29 120.2(9) . .
C31 C30 H30 119.9 . .
C29 C30 H30 119.9 . .
C30 C31 C26 118.3(7) . .
C30 C31 Ir1 128.4(6) . .
C26 C31 Ir1 113.2(5) . .
C33 C32 H32A 109.5 . .
C33 C32 H32B 109.5 . .
H32A C32 H32B 109.5 . .
C33 C32 H32C 109.5 . .
H32A C32 H32C 109.5 . .
H32B C32 H32C 109.5 . .
O2 C33 C32 120.8(11) . .
O2 C33 C34 122.4(11) . .
C32 C33 C34 116.8(11) . .
C33 C34 H34A 109.5 . .
C33 C34 H34B 109.5 . .
H34A C34 H34B 109.5 . .
C33 C34 H34C 109.5 . .
H34A C34 H34C 109.5 . .
H34B C34 H34C 109.5 . .

loop_
_geom_bond_atom_site_label_1
_geom_bond_atom_site_label_2
_geom_bond_distance
_geom_bond_site_symmetry_2
Ir1 C31 2.033(6) .
Ir1 C20 2.045(6) .
Ir1 N1 2.051(6) .
Ir1 C1 2.061(6) .
Ir1 N2 2.069(7) .
Ir1 C2 2.387(5) 10_557
Ir1 C1 2.414(5) 10_557
N1 C10 1.343(10) .
N1 C14 1.377(9) .
N2 C21 1.335(9) .
N2 C25 1.363(8) .
O1 C7 1.363(8) .
O1 C9 1.428(10) .
O2 C33 1.203(12) .
C1 C2 1.227(8) .
C1 Ir1 2.414(5) 10_557
C2 C3 1.458(8) .
C2 Ir1 2.387(5) 10_557
C3 C4 1.390(8) .
C3 C8 1.405(8) .
C4 C5 1.397(9) .
C4 H4 0.93 .
C5 C6 1.380(10) .
C5 H5 0.93 .
C6 C7 1.381(9) .
C6 H6 0.93 .
C7 C8 1.387(9) .
C8 H8 0.93 .
C9 H9A 0.96 .
C9 H9B 0.96 .
C9 H9C 0.96 .
C10 C11 1.379(10) .
C10 H10 0.93 .
C11 C12 1.368(13) .
C11 H11 0.93 .
C12 C13 1.378(14) .
C12 H12 0.93 .
C13 C14 1.392(11) .
C13 H13 0.93 .
C14 C15 1.460(12) .
C15 C16 1.390(11) .
C15 C20 1.395(16) .
C16 C17 1.373(16) .
C16 H16 0.93 .
C17 C18 1.392(18) .
C17 H17 0.93 .
C18 C19 1.376(13) .
C18 H18 0.93 .
C19 C20 1.420(15) .
C19 H19 0.93 .
C21 C22 1.382(10) .
C21 H21 0.93 .
C22 C23 1.372(13) .
C22 H22 0.93 .
C23 C24 1.375(16) .
C23 H23 0.93 .
C24 C25 1.384(13) .
C24 H24 0.93 .
C25 C26 1.463(12) .
C26 C27 1.400(10) .
C26 C31 1.408(10) .
C27 C28 1.356(15) .
C27 H27 0.93 .
C28 C29 1.377(17) .
C28 H28 0.93 .
C29 C30 1.402(11) .
C29 H29 0.93 .
C30 C31 1.378(11) .
C30 H30 0.93 .
C32 C33 1.461(13) .
C32 H32A 0.96 .
C32 H32B 0.96 .
C32 H32C 0.96 .
C33 C34 1.461(15) .
C34 H34A 0.96 .
C34 H34B 0.96 .
C34 H34C 0.96 .
